data_7033187
loop_
_publ_author_name
'Patel, Jully'
'Majee, Karunamay'
'Ahma Combining Dot Below D, Ejaz'
'Tanaka, Koji'
'Padhi, Sumanta Kumar'

_publ_section_title
;
 [Ru(V)(NCN-Me)(bpy)([double bond, length as m-dash]O)](3+) Mediates
 efficient C-H bond oxidation from NADH analogs in aqueous media rather
 than water oxidation.
;
_journal_issue 3
_journal_name_full 'Dalton transactions (Cambridge, England : 2003)'
_journal_page_first 920
_journal_page_last 923
_journal_paper_doi 10.1039/c4dt02827a
_journal_volume 44
_journal_year 2015
_chemical_formula_moiety '2(C18 H13 N2), F6.64 P'
_chemical_formula_sum 'C36 H26 F6.64 N4 P'
_chemical_formula_weight 671.78
_space_group_crystal_system monoclinic
_space_group_IT_number 15
_space_group_name_Hall '-C 2yc'
_space_group_name_H-M_alt 'C 1 2/c 1'
_symmetry_Int_Tables_number 15
_symmetry_space_group_name_Hall '-C 2yc'
_symmetry_space_group_name_H-M 'C 1 2/c 1'
_audit_creation_date 2014-11-13
_audit_creation_method
;
Olex2 1.2
(compiled 2014.09.19 svn.r3010 for OlexSys, GUI svn.r4874)
;
_audit_update_record
;
2014-11-13 deposited with the CCDC.
2014-11-20 downloaded from the CCDC.
;
_cell_angle_alpha 90
_cell_angle_beta 119.227(14)
_cell_angle_gamma 90
_cell_formula_units_Z 4
_cell_length_a 15.246(16)
_cell_length_b 14.096(12)
_cell_length_c 15.181(15)
_cell_measurement_temperature 293(2)
_cell_volume 2847(5)
_computing_molecular_graphics 'Olex2 (Dolomanov et al., 2009)'
_computing_publication_material 'Olex2 (Dolomanov et al., 2009)'
_computing_structure_refinement 'olex2.refine (Bourhis et al., 2013)'
_diffrn_ambient_temperature 293(2)
_diffrn_measured_fraction_theta_full 0.9786
_diffrn_measured_fraction_theta_max 0.9788
_diffrn_measurement_device_type 'Bruker APEX-II CCD'
_diffrn_measurement_method '\f and \w scans'
_diffrn_radiation_monochromator graphite
_diffrn_radiation_source 'fine-focus sealed tube'
_diffrn_radiation_type 'Mo K\a'
_diffrn_radiation_wavelength 0.71075
_diffrn_reflns_av_R_equivalents 0.0995
_diffrn_reflns_av_unetI/netI 0.1454
_diffrn_reflns_limit_h_max 20
_diffrn_reflns_limit_h_min -20
_diffrn_reflns_limit_k_max 18
_diffrn_reflns_limit_k_min -18
_diffrn_reflns_limit_l_max 20
_diffrn_reflns_limit_l_min -20
_diffrn_reflns_number 5240
_diffrn_reflns_theta_full 28.33
_diffrn_reflns_theta_max 28.33
_diffrn_reflns_theta_min 3.02
_exptl_absorpt_coefficient_mu 0.177
_exptl_absorpt_correction_T_max 0.969
_exptl_absorpt_correction_T_min 0.945
_exptl_absorpt_correction_type multi-scan
_exptl_absorpt_process_details SADABS
_exptl_crystal_colour orange
_exptl_crystal_density_diffrn 1.5671
_exptl_crystal_density_method 'not measured'
_exptl_crystal_description block
_exptl_crystal_F_000 1379.1003
_exptl_crystal_size_max 0.31
_exptl_crystal_size_mid 0.25
_exptl_crystal_size_min 0.19
_refine_diff_density_max 0.7404
_refine_diff_density_min -0.8850
_refine_diff_density_rms 0.1315
_refine_ls_d_res_high 0.8003
_refine_ls_d_res_low 6.7544
_refine_ls_goodness_of_fit_ref 0.9162
_refine_ls_hydrogen_treatment mixed
_refine_ls_matrix_type full
_refine_ls_number_constraints 26
_refine_ls_number_parameters 240
_refine_ls_number_reflns 3542
_refine_ls_number_restraints 7
_refine_ls_restrained_S_all 0.9141
_refine_ls_R_factor_all 0.1374
_refine_ls_R_factor_gt 0.0923
_refine_ls_shift/su_max 0.0000
_refine_ls_shift/su_mean 0.0000
_refine_ls_structure_factor_coef Fsqd
_refine_ls_weighting_details 'w=1/[\s^2^(Fo^2^)+(0.1893P)^2^] where P=(Fo^2^+2Fc^2^)/3'
_refine_ls_weighting_scheme calc
_refine_ls_wR_factor_gt 0.2398
_refine_ls_wR_factor_ref 0.2686
_reflns_Friedel_coverage 0.0
_reflns_limit_h_max 18
_reflns_limit_h_min -18
_reflns_limit_k_max 17
_reflns_limit_k_min 0
_reflns_limit_l_max 18
_reflns_limit_l_min 0
_reflns_number_gt 3535
_reflns_number_total 3542
_reflns_threshold_expression I>=2u(I)
_cod_data_source_file c4dt02827a2.cif
_cod_data_source_block PADH
_cod_depositor_comments
;
The following automatic conversions were performed:

'_exptl_absorpt_correction_type' value 'Multi-scan' changed to
'multi-scan' according to
/usr/data/users/saulius/crontab/automatic-downloads/rss-feeds/RSC/lib/dictionaries/cif_core.dic
dictionary named 'cif_core.dic' version 2.4.2 from 2011-04-26.

Automatic conversion script
Id: cif_fix_values 2935 2014-11-11 08:27:57Z andrius 

 Adding full bibliography for 7033185--7033187.cif.
;
_cod_database_code 7033187
_olex2_refinement_description
;
1. Fixed Uiso
 At 1.2 times of:
  All C(H) groups, All N(H) groups
2. Restrained distances
 P1-F1 \\sim P1-F19 \\sim P1-F3 \\sim P1-F1C \\sim P1-F1B \\sim P1-F1A \\sim
P1-F1D
 with sigma of 0.01
3. Uiso/Uaniso restraints and constraints
F19 \\sim F19 \\sim F1A \\sim F1A \\sim F1B \\sim F1C \\sim F1C \\sim F1D \\sim
F1 \\sim F1 \\sim F3 \\sim F3: within 1.7A with sigma of 0.003 and sigma for
terminal atoms of 0.006
4. Others
 Fixed Sof: F1(0.32124) F3(0.32124) F19(0.67876) F1A(0.67876) F1B(0.321245)
 F1C(0.67876) F1D(0.321245)
5.a Aromatic/amide H refined with riding coordinates:
 N2(H2), C1(H1), C2(H2a), C3(H3), C4(H4), C7(H7), C8(H8), C11(H11), C12(H12),
 C13(H13), C14(H14), C16(H16), C18(H18)
;
_olex2_submission_special_instructions 'No special instructions were received'

loop_
_space_group_symop_id
_space_group_symop_operation_xyz
1 x,y,z
2 -x,y,-z+1/2
3 -x,-y,-z
4 x,-y,z-1/2
5 x+1/2,y+1/2,z
6 -x+1/2,y+1/2,-z+1/2
7 -x+1/2,-y+1/2,-z
8 x+1/2,-y+1/2,z-1/2

loop_
_atom_site_label
_atom_site_type_symbol
_atom_site_fract_x
_atom_site_fract_y
_atom_site_fract_z
_atom_site_U_iso_or_equiv
_atom_site_adp_type
_atom_site_occupancy
_atom_site_site_symmetry_order
_atom_site_refinement_flags_posn
_atom_site_refinement_flags_adp
_atom_site_refinement_flags_occupancy
_atom_site_disorder_group
P1 P 0.0 0.1849(2) 0.25 0.0558(10) Uani 1.000000 2 S T P 1
N1 N 0.1694(4) 0.0068(5) 0.2163(4) 0.0440(17) Uani 1.000000 1 . . . 4
N2 N 0.5786(4) 0.1896(4) 0.5595(4) 0.0349(14) Uani 1.000000 1 . . . 4
H2 H 0.5638(4) 0.2270(4) 0.5950(4) 0.0419(17) Uiso 1.000000 1 R . . 4
C1 C 0.2808(6) -0.0832(5) 0.1857(5) 0.0378(18) Uani 1.000000 1 . . . 4
H1 H 0.3459(6) -0.1028(5) 0.2047(5) 0.045(2) Uiso 1.000000 1 R . . 4
C2 C 0.2004(6) -0.1238(6) 0.1023(6) 0.053(2) Uani 1.000000 1 . . . 4
H2a H 0.2119(6) -0.1676(6) 0.0632(6) 0.064(3) Uiso 1.000000 1 R . . 4
C3 C 0.1033(6) -0.0994(6) 0.0770(6) 0.054(2) Uani 1.000000 1 . . . 4
H3 H 0.0488(6) -0.1266(6) 0.0215(6) 0.065(3) Uiso 1.000000 1 R . . 4
C4 C 0.0895(6) -0.0350(6) 0.1352(6) 0.058(2) Uani 1.000000 1 . . . 4
H4 H 0.0245(6) -0.0187(6) 0.1200(6) 0.069(3) Uiso 1.000000 1 R . . 4
C5 C 0.2653(5) -0.0138(5) 0.2410(5) 0.0321(17) Uani 1.000000 1 . . . 4
C6 C 0.3461(5) 0.0380(5) 0.3240(5) 0.0359(17) Uani 1.000000 1 . . . 4
C7 C 0.3274(5) 0.0977(5) 0.3888(5) 0.0371(18) Uani 1.000000 1 . . . 4
H7 H 0.2626(5) 0.1040(5) 0.3792(5) 0.044(2) Uiso 1.000000 1 R . . 4
C8 C 0.4052(5) 0.1457(5) 0.4650(5) 0.0361(18) Uani 1.000000 1 . . . 4
H8 H 0.3923(5) 0.1842(5) 0.5071(5) 0.043(2) Uiso 1.000000 1 R . . 4
C9 C 0.5024(5) 0.1389(5) 0.4816(5) 0.0316(17) Uani 1.000000 1 . . . 4
C10 C 0.6782(5) 0.1819(5) 0.5819(5) 0.0335(17) Uani 1.000000 1 . . . 4
C11 C 0.7513(5) 0.2325(5) 0.6652(5) 0.0383(18) Uani 1.000000 1 . . . 4
H11 H 0.7322(5) 0.2708(5) 0.7029(5) 0.046(2) Uiso 1.000000 1 R . . 4
C12 C 0.8521(5) 0.2256(5) 0.6915(5) 0.045(2) Uani 1.000000 1 . . . 4
H12 H 0.9008(5) 0.2581(5) 0.7474(5) 0.054(2) Uiso 1.000000 1 R . . 4
C13 C 0.8798(6) 0.1688(6) 0.6329(5) 0.050(2) Uani 1.000000 1 . . . 4
H13 H 0.9469(6) 0.1642(6) 0.6492(5) 0.060(3) Uiso 1.000000 1 R . . 4
C14 C 0.8083(5) 0.1212(6) 0.5528(5) 0.045(2) Uani 1.000000 1 . . . 4
H14 H 0.8276(5) 0.0838(6) 0.5148(5) 0.053(2) Uiso 1.000000 1 R . . 4
C15 C 0.7064(5) 0.1256(5) 0.5248(5) 0.0331(17) Uani 1.000000 1 . . . 4
C16 C 0.6284(5) 0.0727(5) 0.4338(5) 0.0370(18) Uani 1.000000 1 . . . 4
H16 H 0.6433(5) 0.0377(5) 0.3909(5) 0.044(2) Uiso 1.000000 1 R . . 4
C17 C 0.5245(5) 0.0824(5) 0.4196(4) 0.0301(16) Uani 1.000000 1 . . . 4
C18 C 0.4456(5) 0.0316(5) 0.3438(5) 0.0325(17) Uani 1.000000 1 . . . 4
H18 H 0.4597(5) -0.0088(5) 0.3039(5) 0.039(2) Uiso 1.000000 1 R . . 4
F1 F 0.1077(13) 0.2000(12) 0.250(2) 0.106(9) Uani 0.321240 1 . . . 1
F3 F -0.056(3) 0.1966(13) 0.1268(7) 0.121(10) Uani 0.321240 1 . . . 1
F19 F 0.0520(7) 0.1766(5) 0.1757(7) 0.054(2) Uani 0.678760 1 . . . 2
F1A F -0.0846(6) 0.1009(9) 0.1805(8) 0.125(5) Uani 0.678760 1 . . . 2
F1B F 0.0 0.3059(7) 0.25 0.103(5) Uani 0.642490 2 S T P 1
F1C F -0.0938(9) 0.2462(10) 0.1649(9) 0.144(5) Uani 0.678760 1 . . . 2
F1D F 0.0 0.0706(6) 0.25 0.176(11) Uani 0.642490 2 S T P 1

loop_
_atom_site_aniso_label
_atom_site_aniso_U_11
_atom_site_aniso_U_22
_atom_site_aniso_U_33
_atom_site_aniso_U_12
_atom_site_aniso_U_13
_atom_site_aniso_U_23
P1 0.063(2) 0.062(2) 0.059(2) -0.000000 0.0426(18) 0.000000
N1 0.029(4) 0.049(4) 0.044(4) 0.003(3) 0.010(3) 0.006(3)
N2 0.036(4) 0.031(3) 0.042(3) -0.002(3) 0.021(3) -0.003(3)
C1 0.046(5) 0.034(4) 0.046(4) -0.007(3) 0.032(4) -0.007(4)
C2 0.061(6) 0.052(6) 0.053(5) -0.022(5) 0.033(4) -0.026(4)
C3 0.047(5) 0.063(6) 0.041(5) -0.019(5) 0.012(4) -0.013(4)
C4 0.039(5) 0.063(6) 0.058(5) -0.001(4) 0.014(5) -0.002(5)
C5 0.023(4) 0.031(4) 0.037(4) -0.004(3) 0.010(3) 0.007(3)
C6 0.038(4) 0.036(4) 0.041(4) -0.002(3) 0.024(4) -0.004(3)
C7 0.040(5) 0.035(5) 0.045(4) -0.001(4) 0.027(4) 0.006(3)
C8 0.037(5) 0.029(4) 0.044(4) -0.000(3) 0.021(4) -0.005(3)
C9 0.033(4) 0.025(4) 0.034(4) -0.001(3) 0.014(3) 0.003(3)
C10 0.034(4) 0.029(4) 0.031(4) 0.001(3) 0.010(3) 0.003(3)
C11 0.032(4) 0.035(4) 0.043(4) 0.001(3) 0.014(4) 0.002(4)
C12 0.037(5) 0.048(5) 0.034(4) 0.004(4) 0.005(4) 0.008(4)
C13 0.029(4) 0.068(6) 0.043(5) -0.006(4) 0.011(4) -0.012(4)
C14 0.037(5) 0.059(6) 0.035(4) -0.004(4) 0.015(4) -0.007(4)
C15 0.032(4) 0.034(4) 0.033(4) 0.001(3) 0.015(3) 0.008(3)
C16 0.026(4) 0.052(5) 0.037(4) -0.010(3) 0.019(3) -0.014(4)
C17 0.032(4) 0.025(4) 0.029(4) -0.004(3) 0.011(3) 0.008(3)
C18 0.038(4) 0.031(4) 0.039(4) 0.002(3) 0.026(3) 0.006(3)
F1 0.066(13) 0.051(12) 0.22(3) -0.036(10) 0.089(16) -0.060(15)
F3 0.25(3) 0.044(11) 0.028(9) 0.012(16) 0.036(14) -0.002(7)
F19 0.073(6) 0.045(5) 0.073(5) 0.014(4) 0.057(5) 0.023(4)
F1A 0.057(6) 0.201(13) 0.115(8) -0.017(7) 0.042(6) -0.058(9)
F1B 0.139(14) 0.085(11) 0.116(12) -0.000000 0.088(11) 0.000000
F1C 0.190(12) 0.135(11) 0.163(10) 0.116(10) 0.130(10) 0.109(10)
F1D 0.37(3) 0.029(8) 0.34(3) -0.000000 0.34(3) 0.000000

loop_
_atom_type_symbol
_atom_type_scat_dispersion_real
_atom_type_scat_dispersion_imag
_atom_type_scat_Cromer_Mann_a1
_atom_type_scat_Cromer_Mann_a2
_atom_type_scat_Cromer_Mann_a3
_atom_type_scat_Cromer_Mann_a4
_atom_type_scat_Cromer_Mann_b1
_atom_type_scat_Cromer_Mann_b2
_atom_type_scat_Cromer_Mann_b3
_atom_type_scat_Cromer_Mann_b4
_atom_type_scat_Cromer_Mann_c
_atom_type_scat_source
_atom_type_scat_dispersion_source
H 0.00000 0.00000 0.49300 0.32291 0.14019 0.04081 10.51090 26.12570 3.14236 57.79970 0.0030380000826 'International Tables Volume C Table 6.1.1.4 (pp. 500-502)' 'Henke, Gullikson and Davis, At. Data and Nucl. Data Tables, 1993, 54, 2'
C 0.00347 0.00161 2.31000 1.02000 1.58860 0.86500 20.84390 10.20750 0.56870 51.65120 0.215599998832 'International Tables Volume C Table 6.1.1.4 (pp. 500-502)' 'Henke, Gullikson and Davis, At. Data and Nucl. Data Tables, 1993, 54, 2'
F 0.01794 0.01033 3.53920 2.64120 1.51700 1.02430 10.28250 4.29440 0.26150 26.14760 0.277599990368 'International Tables Volume C Table 6.1.1.4 (pp. 500-502)' 'Henke, Gullikson and Davis, At. Data and Nucl. Data Tables, 1993, 54, 2'
P 0.10434 0.09672 6.43450 4.17910 1.78000 1.49080 1.90670 27.15700 0.52600 68.16450 1.11489999294 'International Tables Volume C Table 6.1.1.4 (pp. 500-502)' 'Henke, Gullikson and Davis, At. Data and Nucl. Data Tables, 1993, 54, 2'
N 0.00653 0.00323 12.21260 3.13220 2.01250 1.16630 0.00570 9.89330 28.99750 0.58260 -11.5290002823 'International Tables Volume C Table 6.1.1.4 (pp. 500-502)' 'Henke, Gullikson and Davis, At. Data and Nucl. Data Tables, 1993, 54, 2'

loop_
_geom_angle_atom_site_label_1
_geom_angle_atom_site_label_2
_geom_angle_atom_site_label_3
_geom_angle
_geom_angle_site_symmetry_1
_geom_angle_site_symmetry_3
F1 P1 F1 165.2(12) 2 .
F3 P1 F1 86.8(14) 2 2
F3 P1 F1 86.8(14) . .
F3 P1 F1 91.7(14) 2 .
F3 P1 F1 91.7(14) . 2
F3 P1 F3 168.5(13) . 2
F1B P1 F1 82.6(6) . 2
F1B P1 F1 82.6(6) . .
F1B P1 F3 84.2(6) . .
F1B P1 F3 84.2(6) . 2
F1D P1 F1 97.4(6) . .
F1D P1 F1 97.4(6) . 2
F1D P1 F3 95.8(6) . 2
F1D P1 F3 95.8(6) . .
F1D P1 F1B 180.0 . .
C5 N1 C4 121.5(7) . .
C9 N2 H2 119.0(4) . .
C10 N2 H2 119.0(4) . .
C10 N2 C9 122.1(6) . .
C2 C1 H1 119.7(5) . .
C5 C1 H1 119.7(4) . .
C5 C1 C2 120.7(7) . .
H2a C2 C1 120.0(5) . .
C3 C2 C1 120.1(7) . .
C3 C2 H2a 120.0(5) . .
H3 C3 C2 120.8(5) . .
C4 C3 C2 118.3(7) . .
C4 C3 H3 120.8(5) . .
C3 C4 N1 121.4(8) . .
H4 C4 N1 119.3(5) . .
H4 C4 C3 119.3(5) . .
C1 C5 N1 117.8(6) . .
C6 C5 N1 118.4(7) . .
C6 C5 C1 123.8(7) . .
C7 C6 C5 121.6(6) . .
C18 C6 C5 121.6(6) . .
C18 C6 C7 116.8(6) . .
H7 C7 C6 120.2(4) . .
C8 C7 C6 119.6(7) . .
C8 C7 H7 120.2(4) . .
H8 C8 C7 118.9(4) . .
C9 C8 C7 122.2(7) . .
C9 C8 H8 118.9(4) . .
C8 C9 N2 120.0(6) . .
C17 C9 N2 119.5(6) . .
C17 C9 C8 120.5(6) . .
C11 C10 N2 118.3(6) . .
C15 C10 N2 121.7(6) . .
C15 C10 C11 120.1(6) . .
H11 C11 C10 119.9(4) . .
C12 C11 C10 120.2(7) . .
C12 C11 H11 119.9(4) . .
H12 C12 C11 120.3(4) . .
C13 C12 C11 119.4(7) . .
C13 C12 H12 120.3(4) . .
H13 C13 C12 120.3(4) . .
C14 C13 C12 119.5(7) . .
C14 C13 H13 120.3(5) . .
H14 C14 C13 118.6(5) . .
C15 C14 C13 122.8(7) . .
C15 C14 H14 118.6(4) . .
C14 C15 C10 118.2(6) . .
C16 C15 C10 120.5(6) . .
C16 C15 C14 121.3(6) . .
H16 C16 C15 123.4(4) . .
C17 C16 C15 113.1(6) . .
C17 C16 H16 123.4(4) . .
C16 C17 C9 122.8(6) . .
C18 C17 C9 117.2(6) . .
C18 C17 C16 119.9(6) . .
C17 C18 C6 123.6(6) . .
H18 C18 C6 118.2(4) . .
H18 C18 C17 118.2(4) . .

loop_
_geom_bond_atom_site_label_1
_geom_bond_atom_site_label_2
_geom_bond_distance
_geom_bond_site_symmetry_2
P1 F1 1.659(10) .
P1 F1 1.659(10) 2
P1 F3 1.642(9) .
P1 F3 1.642(9) 2
P1 F1B 1.705(9) .
P1 F1D 1.611(9) .
N1 C4 1.372(9) .
N1 C5 1.351(8) .
N2 H2 0.8600 .
N2 C9 1.384(8) .
N2 C10 1.388(8) .
C1 H1 0.9300 .
C1 C2 1.385(9) .
C1 C5 1.383(10) .
C2 H2a 0.9300 .
C2 C3 1.379(11) .
C3 H3 0.9300 .
C3 C4 1.353(11) .
C4 H4 0.9300 .
C5 C6 1.457(9) .
C6 C7 1.424(9) .
C6 C18 1.398(9) .
C7 H7 0.9300 .
C7 C8 1.364(9) .
C8 H8 0.9300 .
C8 C9 1.380(9) .
C9 C17 1.394(9) .
C10 C11 1.405(9) .
C10 C15 1.389(9) .
C11 H11 0.9300 .
C11 C12 1.390(9) .
C12 H12 0.9300 .
C12 C13 1.406(10) .
C13 H13 0.9300 .
C13 C14 1.351(9) .
C14 H14 0.9300 .
C14 C15 1.397(9) .
C15 C16 1.508(9) .
C16 H16 0.9300 .
C16 C17 1.497(9) .
C17 C18 1.391(9) .
C18 H18 0.9300 .

loop_
_restr_equal_distance_atom_site_label_1
_restr_equal_distance_atom_site_label_2
_restr_equal_distance_site_symmetry_2
_restr_equal_distance_class_id
P1 F1 1 1
P1 F3 1 1
P1 F19 1 1
P1 F1A 1 1
P1 F1B 1 1
P1 F1C 1 1
P1 F1D 1 1

loop_
_restr_equal_distance_class_class_id
_restr_equal_distance_class_target_weight_param
_restr_equal_distance_class_average
_restr_equal_distance_class_esd
_restr_equal_distance_class_diff_max
1 0.0100 1.6581 0.0305 0.0472
